data_2205461
loop_
_publ_author_name
'Said, Ikram M.'
'Hamid, Norizan. A. A.'
'Latif, Jalifah'
'Din, Laily B.'
'Yamin, Bohari M.'

_publ_section_title
;
 6,7-Dimethoxy-2-methyl-3,4-dihydroisoquinolin-1(2<i>H</i>)-one
;
_journal_issue 4
_journal_name_full 'Acta Crystallographica Section E'
_journal_page_first o797
_journal_page_last o798
_journal_paper_doi 10.1107/S1600536805005787
_journal_volume 61
_journal_year 2005
_chemical_formula_iupac 'C12 H15 N O3'
_chemical_formula_moiety 'C12 H15 N O3'
_chemical_formula_sum 'C12 H15 N O3'
_chemical_formula_weight 221.25
_chemical_name_common N-Methylcorydaldine
_chemical_name_systematic
;
6,7-Dimethoxy-2-methyl-3,4-dihydroisoquinolin-1(2H)-one
;
_space_group_IT_number 14
_symmetry_cell_setting monoclinic
_symmetry_space_group_name_Hall '-P 2ybc'
_symmetry_space_group_name_H-M 'P 1 21/c 1'
_atom_sites_solution_hydrogens geom
_atom_sites_solution_primary direct
_atom_sites_solution_secondary difmap
_audit_creation_method SHELXL-97
_cell_angle_alpha 90.00
_cell_angle_beta 103.934(3)
_cell_angle_gamma 90.00
_cell_formula_units_Z 4
_cell_length_a 9.7846(17)
_cell_length_b 16.865(3)
_cell_length_c 6.8914(12)
_cell_measurement_reflns_used 912
_cell_measurement_temperature 273(2)
_cell_measurement_theta_max 26.5
_cell_measurement_theta_min 2.1
_cell_volume 1103.7(3)
_computing_cell_refinement 'SAINT (Siemens, 1996)'
_computing_data_collection 'SMART (Siemens, 1996)'
_computing_data_reduction SAINT
_computing_molecular_graphics SHELXTL
_computing_publication_material 'SHELXTL, PARST (Nardelli, 1995) and PLATON (Spek, 2003)'
_computing_structure_refinement SHELXTL
_computing_structure_solution 'SHELXTL (Sheldrick, 1997)'
_diffrn_ambient_temperature 273(2)
_diffrn_detector_area_resol_mean 83.66
_diffrn_measured_fraction_theta_full 0.99
_diffrn_measured_fraction_theta_max 0.99
_diffrn_measurement_device_type 'Bruker SMART APEX CCD area-detector'
_diffrn_measurement_method \w
_diffrn_radiation_monochromator graphite
_diffrn_radiation_source 'fine-focus sealed tube'
_diffrn_radiation_type MoK\a
_diffrn_radiation_wavelength 0.71073
_diffrn_reflns_av_R_equivalents 0.0202
_diffrn_reflns_av_sigmaI/netI 0.0250
_diffrn_reflns_limit_h_max 12
_diffrn_reflns_limit_h_min -10
_diffrn_reflns_limit_k_max 20
_diffrn_reflns_limit_k_min -21
_diffrn_reflns_limit_l_max 8
_diffrn_reflns_limit_l_min -6
_diffrn_reflns_number 6118
_diffrn_reflns_theta_full 26.5
_diffrn_reflns_theta_max 26.5
_diffrn_reflns_theta_min 2.1
_diffrn_standards_decay_% 0
_diffrn_standards_interval_time 0
_diffrn_standards_number 0
_exptl_absorpt_coefficient_mu 0.096
_exptl_absorpt_correction_T_max 0.994
_exptl_absorpt_correction_T_min 0.971
_exptl_absorpt_correction_type multi-scan
_exptl_absorpt_process_details '(SADABS; Sheldrick, 1996)'
_exptl_crystal_colour colourless
_exptl_crystal_density_diffrn 1.331
_exptl_crystal_density_method 'not measured'
_exptl_crystal_description plate
_exptl_crystal_F_000 472
_exptl_crystal_size_max 0.31
_exptl_crystal_size_mid 0.11
_exptl_crystal_size_min 0.06
_refine_diff_density_max 0.24
_refine_diff_density_min -0.15
_refine_ls_extinction_method none
_refine_ls_goodness_of_fit_ref 1.09
_refine_ls_hydrogen_treatment constr
_refine_ls_matrix_type full
_refine_ls_number_parameters 145
_refine_ls_number_reflns 2285
_refine_ls_number_restraints 0
_refine_ls_restrained_S_all 1.09
_refine_ls_R_factor_all 0.081
_refine_ls_R_factor_gt 0.058
_refine_ls_shift/su_max 0.000
_refine_ls_shift/su_mean 0.000
_refine_ls_structure_factor_coef Fsqd
_refine_ls_weighting_details 'calc w = 1/[\s^2^(Fo^2^)+(0.0631P)^2^+0.2375P] where P = (Fo^2^+2Fc^2^)/3'
_refine_ls_weighting_scheme calc
_refine_ls_wR_factor_gt 0.133
_refine_ls_wR_factor_ref 0.145
_reflns_number_gt 1673
_reflns_number_total 2285
_reflns_threshold_expression I>2\s(I)
_cod_data_source_file cv6461.cif
_cod_data_source_block I
_cod_depositor_comments
;
The following automatic conversions were performed:
'_symmetry_cell_setting' value 'Monoclinic' changed to 'monoclinic'
according to '/home/saulius/struct/CIF-dictionaries/cif_core.dic'
dictionary named 'cif_core.dic' version 2.4.1 from 2010-06-29.

Automatic conversion script
Id: cif_fix_enum 1527 2010-12-29 10:47:43Z saulius 

The following automatic conversions were performed:

'_symmetry_cell_setting' value 'Monoclinic' changed to 'monoclinic'
according to /home/saulius/struct/CIF-dictionaries/cif_core.dic
dictionary named 'cif_core.dic' version 2.4.1 from 2010-06-29.

Automatic conversion script
Id: cif_fix_values 1715 2011-07-08 13:25:40Z adriana 
;
_cod_original_sg_symbol_H-M 'P 21/c'
_cod_database_code 2205461
_cod_database_fobs_code 2205461

loop_
_symmetry_equiv_pos_as_xyz
'x, y, z'
'-x, y+1/2, -z+1/2'
'-x, -y, -z'
'x, -y-1/2, z-1/2'

loop_
_atom_site_label
_atom_site_fract_x
_atom_site_fract_y
_atom_site_fract_z
_atom_site_U_iso_or_equiv
_atom_site_adp_type
_atom_site_calc_flag
_atom_site_refinement_flags
_atom_site_occupancy
_atom_site_type_symbol
O1 0.56580(17) -0.08915(10) 0.2136(2) 0.0672(5) Uani d . 1 O
O2 1.01861(15) 0.17575(8) 0.5321(2) 0.0620(4) Uani d . 1 O
O3 0.85128(16) 0.16425(9) 0.1858(2) 0.0649(5) Uani d . 1 O
N2 0.60556(18) -0.11541(10) 0.5436(3) 0.0571(5) Uani d . 1 N
C1 0.6259(2) -0.07281(12) 0.3866(3) 0.0504(5) Uani d . 1 C
C3 0.6599(2) -0.08909(14) 0.7492(3) 0.0615(6) Uani d . 1 C
H3A 0.6588 -0.1332 0.8392 0.074 Uiso calc R 1 H
H3B 0.5992 -0.0479 0.7799 0.074 Uiso calc R 1 H
C4 0.8069(2) -0.05778(13) 0.7825(3) 0.0570(5) Uani d . 1 C
H4A 0.8713 -0.1013 0.7806 0.068 Uiso calc R 1 H
H4B 0.8340 -0.0326 0.9127 0.068 Uiso calc R 1 H
C5 0.9155(2) 0.06187(12) 0.6580(3) 0.0494(5) Uani d . 1 C
H5A 0.9762 0.0669 0.7840 0.059 Uiso calc R 1 H
C6 0.9255(2) 0.11468(11) 0.5105(3) 0.0478(5) Uani d . 1 C
C7 0.8338(2) 0.10780(12) 0.3194(3) 0.0478(5) Uani d . 1 C
C8 0.73702(19) 0.04734(11) 0.2833(3) 0.0461(5) Uani d . 1 C
H8A 0.6769 0.0420 0.1571 0.055 Uiso calc R 1 H
C9 0.7280(2) -0.00628(11) 0.4345(3) 0.0452(5) Uani d . 1 C
C10 0.8168(2) 0.00121(11) 0.6231(3) 0.0460(5) Uani d . 1 C
C11 0.5020(3) -0.17871(14) 0.5088(4) 0.0732(7) Uani d . 1 C
H11A 0.4747 -0.1905 0.3685 0.110 Uiso calc R 1 H
H11B 0.4208 -0.1623 0.5537 0.110 Uiso calc R 1 H
H11C 0.5420 -0.2252 0.5812 0.110 Uiso calc R 1 H
C12 1.1050(2) 0.19050(14) 0.7269(3) 0.0670(6) Uani d . 1 C
H12A 1.1656 0.2348 0.7219 0.100 Uiso calc R 1 H
H12B 1.1612 0.1445 0.7731 0.100 Uiso calc R 1 H
H12C 1.0466 0.2021 0.8169 0.100 Uiso calc R 1 H
C13 0.7513(2) 0.16698(14) 0.0011(3) 0.0614(6) Uani d . 1 C
H13A 0.7750 0.2089 -0.0792 0.092 Uiso calc R 1 H
H13B 0.6596 0.1766 0.0235 0.092 Uiso calc R 1 H
H13C 0.7510 0.1173 -0.0670 0.092 Uiso calc R 1 H

loop_
_atom_site_aniso_label
_atom_site_aniso_U_11
_atom_site_aniso_U_22
_atom_site_aniso_U_33
_atom_site_aniso_U_12
_atom_site_aniso_U_13
_atom_site_aniso_U_23
O1 0.0702(10) 0.0759(11) 0.0495(9) -0.0194(8) 0.0025(7) -0.0059(7)
O2 0.0592(9) 0.0580(9) 0.0606(9) -0.0125(7) -0.0017(7) 0.0025(7)
O3 0.0604(9) 0.0709(10) 0.0561(9) -0.0139(8) -0.0003(7) 0.0159(7)
N2 0.0579(11) 0.0601(11) 0.0534(11) -0.0112(9) 0.0137(8) 0.0005(8)
C1 0.0462(11) 0.0550(12) 0.0489(12) -0.0007(9) 0.0092(9) -0.0043(9)
C3 0.0645(14) 0.0710(15) 0.0487(12) -0.0042(11) 0.0134(10) 0.0067(10)
C4 0.0594(13) 0.0606(13) 0.0486(12) 0.0006(10) 0.0081(10) 0.0049(10)
C5 0.0470(11) 0.0550(12) 0.0414(10) 0.0044(9) 0.0011(8) -0.0021(9)
C6 0.0423(10) 0.0466(11) 0.0515(11) -0.0001(8) 0.0055(9) -0.0048(9)
C7 0.0444(11) 0.0525(12) 0.0453(11) 0.0035(9) 0.0084(8) 0.0041(9)
C8 0.0418(10) 0.0540(12) 0.0395(10) 0.0021(9) 0.0041(8) -0.0023(8)
C9 0.0435(10) 0.0479(11) 0.0446(10) 0.0029(8) 0.0112(8) -0.0033(8)
C10 0.0440(10) 0.0484(11) 0.0445(11) 0.0046(8) 0.0085(9) -0.0006(8)
C11 0.0754(16) 0.0715(16) 0.0732(16) -0.0216(13) 0.0190(13) -0.0015(12)
C12 0.0572(13) 0.0631(14) 0.0702(15) -0.0094(11) -0.0048(11) -0.0120(11)
C13 0.0659(14) 0.0655(14) 0.0480(12) 0.0046(11) 0.0044(10) 0.0092(10)

loop_
_atom_type_symbol
_atom_type_description
_atom_type_scat_dispersion_real
_atom_type_scat_dispersion_imag
_atom_type_scat_source
C C 0.0033 0.0016 'International Tables Vol C Tables 4.2.6.8 and 6.1.1.4'
H H 0.0000 0.0000 'International Tables Vol C Tables 4.2.6.8 and 6.1.1.4'
N N 0.0061 0.0033 'International Tables Vol C Tables 4.2.6.8 and 6.1.1.4'
O O 0.0106 0.0060 'International Tables Vol C Tables 4.2.6.8 and 6.1.1.4'

loop_
_geom_angle_atom_site_label_1
_geom_angle_atom_site_label_2
_geom_angle_atom_site_label_3
_geom_angle
C6 O2 C12 117.75(16)
C7 O3 C13 117.41(16)
C1 N2 C11 119.30(18)
C1 N2 C3 121.76(17)
C11 N2 C3 117.48(17)
O1 C1 N2 121.99(19)
O1 C1 C9 121.63(18)
N2 C1 C9 116.36(17)
N2 C3 C4 111.62(17)
N2 C3 H3A 109.3
C4 C3 H3A 109.3
N2 C3 H3B 109.3
C4 C3 H3B 109.3
H3A C3 H3B 108.0
C3 C4 C10 110.52(17)
C3 C4 H4A 109.5
C10 C4 H4A 109.5
C3 C4 H4B 109.5
C10 C4 H4B 109.5
H4A C4 H4B 108.1
C6 C5 C10 121.39(18)
C6 C5 H5A 119.3
C10 C5 H5A 119.3
O2 C6 C5 125.15(18)
O2 C6 C7 115.12(17)
C5 C6 C7 119.72(18)
O3 C7 C8 126.13(17)
O3 C7 C6 114.71(17)
C8 C7 C6 119.15(17)
C7 C8 C9 120.68(17)
C7 C8 H8A 119.7
C9 C8 H8A 119.7
C10 C9 C8 120.16(18)
C10 C9 C1 120.92(17)
C8 C9 C1 118.88(17)
C9 C10 C5 118.89(18)
C9 C10 C4 119.31(18)
C5 C10 C4 121.77(17)
N2 C11 H11A 109.5
N2 C11 H11B 109.5
H11A C11 H11B 109.5
N2 C11 H11C 109.5
H11A C11 H11C 109.5
H11B C11 H11C 109.5
O2 C12 H12A 109.5
O2 C12 H12B 109.5
H12A C12 H12B 109.5
O2 C12 H12C 109.5
H12A C12 H12C 109.5
H12B C12 H12C 109.5
O3 C13 H13A 109.5
O3 C13 H13B 109.5
H13A C13 H13B 109.5
O3 C13 H13C 109.5
H13A C13 H13C 109.5
H13B C13 H13C 109.5

loop_
_geom_bond_atom_site_label_1
_geom_bond_atom_site_label_2
_geom_bond_distance
_geom_bond_publ_flag
O1 C1 1.227(2) yes
O2 C6 1.359(2) yes
O2 C12 1.426(2) ?
O3 C7 1.364(2) yes
O3 C13 1.407(2) ?
N2 C1 1.353(3) yes
N2 C11 1.451(3) yes
N2 C3 1.458(3) yes
C1 C9 1.486(3) yes
C3 C4 1.497(3) yes
C3 H3A 0.9700 ?
C3 H3B 0.9700 ?
C4 C10 1.502(3) ?
C4 H4A 0.9700 ?
C4 H4B 0.9700 ?
C5 C6 1.373(3) ?
C5 C10 1.388(3) ?
C5 H5A 0.9300 ?
C6 C7 1.409(3) ?
C7 C8 1.373(3) ?
C8 C9 1.398(3) ?
C8 H8A 0.9300 ?
C9 C10 1.385(3) ?
C11 H11A 0.9600 ?
C11 H11B 0.9600 ?
C11 H11C 0.9600 ?
C12 H12A 0.9600 ?
C12 H12B 0.9600 ?
C12 H12C 0.9600 ?
C13 H13A 0.9600 ?
C13 H13B 0.9600 ?
C13 H13C 0.9600 ?

loop_
_geom_torsion_atom_site_label_1
_geom_torsion_atom_site_label_2
_geom_torsion_atom_site_label_3
_geom_torsion_atom_site_label_4
_geom_torsion
_geom_torsion_publ_flag
C11 N2 C1 O1 -4.7(3) yes
C3 N2 C1 O1 -170.6(2) yes
C11 N2 C1 C9 176.90(19) ?
C3 N2 C1 C9 11.0(3) yes
C1 N2 C3 C4 -42.8(3) ?
C11 N2 C3 C4 151.0(2) ?
N2 C3 C4 C10 49.5(2) ?
C12 O2 C6 C5 -5.5(3) ?
C12 O2 C6 C7 174.07(18) ?
C10 C5 C6 O2 179.79(18) ?
C10 C5 C6 C7 0.3(3) ?
C13 O3 C7 C8 7.9(3) ?
C13 O3 C7 C6 -171.89(18) ?
O2 C6 C7 O3 -0.8(3) ?
C5 C6 C7 O3 178.79(17) ?
O2 C6 C7 C8 179.40(17) ?
C5 C6 C7 C8 -1.0(3) ?
O3 C7 C8 C9 -178.96(18) ?
C6 C7 C8 C9 0.8(3) ?
C7 C8 C9 C10 0.1(3) ?
C7 C8 C9 C1 -177.46(18) ?
O1 C1 C9 C10 -166.03(19) ?
N2 C1 C9 C10 12.4(3) ?
O1 C1 C9 C8 11.5(3) ?
N2 C1 C9 C8 -170.04(17) ?
C8 C9 C10 C5 -0.9(3) ?
C1 C9 C10 C5 176.65(17) ?
C8 C9 C10 C4 -179.05(17) ?
C1 C9 C10 C4 -1.5(3) ?
C6 C5 C10 C9 0.7(3) ?
C6 C5 C10 C4 178.81(18) ?
C3 C4 C10 C9 -29.6(3) ?
C3 C4 C10 C5 152.30(19) ?

loop_
_cod_related_entry_id
_cod_related_entry_database
_cod_related_entry_code
1 ChemSpider 268700
